data_7057269
loop_
_publ_author_name
'Jiang, Liang'
'Gao, Hu'
'Gai, Lizhi'
'Shen, Zhen'

_publ_section_title
;
 J-Aggregation induced emission enhancement of a thienyl substituted
 bis(difluoroboron)-1,2-bis((1H-pyrrol-2-yl)methylene)hydrazine (BOPHY)
 dye
;
_journal_issue 10
_journal_name_full 'New Journal of Chemistry'
_journal_page_first 8271
_journal_paper_doi 10.1039/C8NJ00031J
_journal_volume 42
_journal_year 2018
_chemical_formula_sum 'C22 H20 B2 F4 N4 S2'
_chemical_formula_weight 502.16
_chemical_name_systematic 2,7-dithienyl-1,3,6,8-tetramethylBOPHY
_space_group_crystal_system monoclinic
_space_group_IT_number 14
_space_group_name_Hall '-P 2ybc'
_space_group_name_H-M_alt 'P 1 21/c 1'
_symmetry_space_group_name_Hall '-P 2ybc'
_symmetry_space_group_name_H-M 'P 1 21/c 1'
_atom_sites_solution_hydrogens geom
_audit_creation_method SHELXL-2014/7
_audit_update_record
;
2017-11-24 deposited with the CCDC.
2018-04-10 downloaded from the CCDC.
;
_cell_angle_alpha 90
_cell_angle_beta 108.141(5)
_cell_angle_gamma 90
_cell_formula_units_Z 2
_cell_length_a 13.769(5)
_cell_length_b 5.3789(18)
_cell_length_c 15.474(5)
_cell_measurement_reflns_used 1316
_cell_measurement_temperature 296(2)
_cell_measurement_theta_max 26.17
_cell_measurement_theta_min 2.72
_cell_volume 1089.1(6)
_computing_cell_refinement 'Bruker SAINT'
_computing_data_collection 'Bruker APEX2'
_computing_data_reduction 'Bruker SAINT'
_computing_molecular_graphics 'Bruker SHELXTL'
_computing_publication_material 'Bruker SHELXTL'
_computing_structure_refinement 'SHELXL-2014 (Sheldrick 2014)'
_computing_structure_solution 'SHELXS-97 (Sheldrick 2008)'
_diffrn_ambient_temperature 296(2)
_diffrn_measured_fraction_theta_full 0.991
_diffrn_measured_fraction_theta_max 0.991
_diffrn_measurement_device_type 'Bruker APEX-II CCD'
_diffrn_measurement_method '\f and \w scans'
_diffrn_radiation_type MoK\a
_diffrn_radiation_wavelength 0.71073
_diffrn_reflns_av_R_equivalents 0.1094
_diffrn_reflns_av_unetI/netI 0.0908
_diffrn_reflns_Laue_measured_fraction_full 0.991
_diffrn_reflns_Laue_measured_fraction_max 0.991
_diffrn_reflns_limit_h_max 16
_diffrn_reflns_limit_h_min -16
_diffrn_reflns_limit_k_max 6
_diffrn_reflns_limit_k_min -5
_diffrn_reflns_limit_l_max 18
_diffrn_reflns_limit_l_min -18
_diffrn_reflns_number 7261
_diffrn_reflns_point_group_measured_fraction_full 0.991
_diffrn_reflns_point_group_measured_fraction_max 0.991
_diffrn_reflns_theta_full 25.008
_diffrn_reflns_theta_max 25.008
_diffrn_reflns_theta_min 2.723
_exptl_absorpt_coefficient_mu 0.299
_exptl_crystal_colour Orange
_exptl_crystal_density_diffrn 1.531
_exptl_crystal_description block
_exptl_crystal_F_000 516
_exptl_crystal_size_max 0.250
_exptl_crystal_size_mid 0.220
_exptl_crystal_size_min 0.190
_refine_diff_density_max 0.465
_refine_diff_density_min -0.516
_refine_diff_density_rms 0.128
_refine_ls_extinction_coef 0.013(5)
_refine_ls_extinction_expression Fc^*^=kFc[1+0.001xFc^2^\l^3^/sin(2\q)]^-1/4^
_refine_ls_extinction_method 'SHELXL-2014/7 (Sheldrick 2014'
_refine_ls_goodness_of_fit_ref 1.067
_refine_ls_hydrogen_treatment constr
_refine_ls_matrix_type full
_refine_ls_number_parameters 157
_refine_ls_number_reflns 1914
_refine_ls_number_restraints 0
_refine_ls_restrained_S_all 1.067
_refine_ls_R_factor_all 0.0994
_refine_ls_R_factor_gt 0.0724
_refine_ls_shift/su_max 0.000
_refine_ls_shift/su_mean 0.000
_refine_ls_structure_factor_coef Fsqd
_refine_ls_weighting_details 'w=1/[\s^2^(Fo^2^)+(0.1261P)^2^+0.7728P] where P=(Fo^2^+2Fc^2^)/3'
_refine_ls_weighting_scheme calc
_refine_ls_wR_factor_gt 0.1980
_refine_ls_wR_factor_ref 0.2284
_reflns_Friedel_coverage 0.000
_reflns_number_gt 1394
_reflns_number_total 1914
_reflns_threshold_expression 'I > 2\s(I)'
_cod_data_source_file c8nj00031j2.cif
_cod_data_source_block mo_20170614szjl_0m_a
_cod_depositor_comments 'Adding full bibliography for 7057268--7057269.cif.'
_cod_database_code 7057269
_shelx_shelxl_version_number 2014/7
_shelx_space_group_comment
;
The symmetry employed for this shelxl refinement is uniquely defined
by the following loop, which should always be used as a source of
symmetry information in preference to the above space-group names.
They are only intended as comments.
;
_shelx_estimated_absorpt_t_min 0.929
_shelx_estimated_absorpt_t_max 0.945

loop_
_space_group_symop_operation_xyz
'x, y, z'
'-x, y+1/2, -z+1/2'
'-x, -y, -z'
'x, -y-1/2, z-1/2'

loop_
_atom_site_label
_atom_site_type_symbol
_atom_site_fract_x
_atom_site_fract_y
_atom_site_fract_z
_atom_site_U_iso_or_equiv
_atom_site_adp_type
_atom_site_occupancy
_atom_site_site_symmetry_order
_atom_site_calc_flag
_atom_site_refinement_flags_posn
_atom_site_refinement_flags_adp
_atom_site_refinement_flags_occupancy
_atom_site_disorder_assembly
_atom_site_disorder_group
B1 B 0.4062(3) 0.1055(8) 0.5761(3) 0.0246(10) Uani 1 1 d . . . . .
C1 C 0.2208(3) 0.4239(8) 0.5758(3) 0.0339(10) Uani 1 1 d . . . . .
H1A H 0.1637 0.3120 0.5583 0.051 Uiso 1 1 calc R U . . .
H1B H 0.1976 0.5868 0.5855 0.051 Uiso 1 1 calc R U . . .
H1C H 0.2697 0.3659 0.6310 0.051 Uiso 1 1 calc R U . . .
C2 C 0.2694(3) 0.4346(7) 0.5026(2) 0.0272(9) Uani 1 1 d . . . . .
C3 C 0.2413(3) 0.5816(7) 0.4214(2) 0.0257(9) Uani 1 1 d . . . . .
C4 C 0.3106(3) 0.5231(7) 0.3742(2) 0.0257(9) Uani 1 1 d . . . . .
C5 C 0.3779(3) 0.3424(7) 0.4265(2) 0.0251(8) Uani 1 1 d . . . . .
C6 C 0.3111(3) 0.6182(8) 0.2834(2) 0.0321(10) Uani 1 1 d . . . . .
H6A H 0.2430 0.6136 0.2416 0.048 Uiso 1 1 calc R U . . .
H6B H 0.3549 0.5158 0.2607 0.048 Uiso 1 1 calc R U . . .
H6C H 0.3358 0.7863 0.2896 0.048 Uiso 1 1 calc R U . . .
C7 C 0.4566(3) 0.2133(7) 0.4097(2) 0.0259(9) Uani 1 1 d . . . . .
H7 H 0.4729 0.2568 0.3578 0.031 Uiso 1 1 calc R U . . .
C8 C 0.1570(3) 0.7589(7) 0.3945(2) 0.0286(9) Uani 1 1 d . . . . .
C9 C 0.0012(3) 0.9818(10) 0.3782(3) 0.0483(13) Uani 1 1 d . . . . .
H9 H -0.0616 1.0342 0.3823 0.058 Uiso 1 1 calc R U . A 1
C10 C 0.0518(4) 1.1107(9) 0.3318(3) 0.0473(12) Uani 1 1 d . . . . .
H10 H 0.0258 1.2579 0.3019 0.057 Uiso 1 1 calc R U . B 1
C11 C 0.05344(14) 0.7403(4) 0.42474(13) 0.0479(6) Uani 0.5 1 d . . P C 2
H11 H 0.0325 0.6220 0.4591 0.058 Uiso 0.5 1 calc R U P C 2
C11' C 0.15560(12) 1.0031(3) 0.33006(11) 0.0381(6) Uani 0.5 1 d . . P C 2
H11' H 0.2021 1.0586 0.3018 0.046 Uiso 0.5 1 calc R U P C 2
F1 F 0.45843(15) 0.2216(4) 0.65770(13) 0.0333(7) Uani 1 1 d . . . . .
F2 F 0.34212(15) -0.0742(4) 0.59182(14) 0.0313(6) Uani 1 1 d . . . . .
N1 N 0.5109(2) 0.0336(6) 0.46037(18) 0.0251(8) Uani 1 1 d . . . . .
N2 N 0.3500(2) 0.2909(6) 0.50417(19) 0.0253(8) Uani 1 1 d . . . . .
S1 S 0.15560(12) 1.0031(3) 0.33006(11) 0.0381(6) Uani 0.5 1 d . . P C 1
S1' S 0.05344(14) 0.7403(4) 0.42474(13) 0.0479(6) Uani 0.5 1 d . . P C 1

loop_
_atom_site_aniso_label
_atom_site_aniso_U_11
_atom_site_aniso_U_22
_atom_site_aniso_U_33
_atom_site_aniso_U_23
_atom_site_aniso_U_13
_atom_site_aniso_U_12
B1 0.024(2) 0.032(2) 0.020(2) -0.0019(17) 0.0096(16) -0.0013(17)
C1 0.034(2) 0.034(2) 0.039(2) 0.0064(18) 0.0195(17) 0.0062(18)
C2 0.0280(19) 0.026(2) 0.029(2) -0.0022(16) 0.0124(15) 0.0010(16)
C3 0.0275(19) 0.027(2) 0.0239(19) -0.0025(15) 0.0095(14) -0.0024(15)
C4 0.0263(18) 0.024(2) 0.0270(19) -0.0030(15) 0.0089(14) -0.0045(15)
C5 0.0279(18) 0.029(2) 0.0209(17) -0.0021(15) 0.0118(14) -0.0060(16)
C6 0.032(2) 0.039(2) 0.027(2) 0.0042(17) 0.0106(15) 0.0000(17)
C7 0.0242(18) 0.029(2) 0.0266(19) 0.0006(15) 0.0109(15) -0.0021(15)
C8 0.032(2) 0.025(2) 0.028(2) -0.0041(15) 0.0088(16) 0.0003(16)
C9 0.040(3) 0.062(3) 0.045(3) -0.009(2) 0.016(2) 0.017(2)
C10 0.068(3) 0.029(2) 0.035(2) -0.0032(19) 0.002(2) 0.005(2)
C11 0.0487(11) 0.0490(13) 0.0500(12) 0.0099(8) 0.0209(9) 0.0208(9)
C11' 0.0316(10) 0.0306(10) 0.0496(11) 0.0010(8) 0.0091(7) -0.0014(7)
F1 0.0347(13) 0.0383(14) 0.0267(12) -0.0069(10) 0.0095(9) 0.0014(10)
F2 0.0337(12) 0.0318(13) 0.0347(13) 0.0019(9) 0.0195(10) -0.0018(10)
N1 0.0259(16) 0.0299(18) 0.0235(16) 0.0006(13) 0.0135(12) -0.0011(14)
N2 0.0263(16) 0.0294(18) 0.0231(16) 0.0002(13) 0.0116(13) -0.0007(13)
S1 0.0316(10) 0.0306(10) 0.0496(11) 0.0010(8) 0.0091(7) -0.0014(7)
S1' 0.0487(11) 0.0490(13) 0.0500(12) 0.0099(8) 0.0209(9) 0.0208(9)

loop_
_atom_type_symbol
_atom_type_description
_atom_type_scat_dispersion_real
_atom_type_scat_dispersion_imag
_atom_type_scat_source
C C 0.0033 0.0016 'International Tables Vol C Tables 4.2.6.8 and 6.1.1.4'
H H 0.0000 0.0000 'International Tables Vol C Tables 4.2.6.8 and 6.1.1.4'
B B 0.0013 0.0007 'International Tables Vol C Tables 4.2.6.8 and 6.1.1.4'
F F 0.0171 0.0103 'International Tables Vol C Tables 4.2.6.8 and 6.1.1.4'
N N 0.0061 0.0033 'International Tables Vol C Tables 4.2.6.8 and 6.1.1.4'
S S 0.1246 0.1234 'International Tables Vol C Tables 4.2.6.8 and 6.1.1.4'

loop_
_geom_angle_atom_site_label_1
_geom_angle_atom_site_label_2
_geom_angle_atom_site_label_3
_geom_angle
_geom_angle_site_symmetry_1
_geom_angle_site_symmetry_3
F2 B1 F1 109.4(3) . .
F2 B1 N2 112.5(3) . .
F1 B1 N2 111.9(3) . .
F2 B1 N1 107.4(3) . 3_656
F1 B1 N1 107.7(3) . 3_656
N2 B1 N1 107.7(3) . 3_656
C2 C1 H1A 109.5 . .
C2 C1 H1B 109.5 . .
H1A C1 H1B 109.5 . .
C2 C1 H1C 109.5 . .
H1A C1 H1C 109.5 . .
H1B C1 H1C 109.5 . .
N2 C2 C3 109.2(3) . .
N2 C2 C1 121.9(3) . .
C3 C2 C1 128.9(3) . .
C4 C3 C2 106.9(3) . .
C4 C3 C8 127.3(3) . .
C2 C3 C8 125.8(3) . .
C3 C4 C5 106.7(3) . .
C3 C4 C6 127.8(3) . .
C5 C4 C6 125.4(3) . .
C7 C5 N2 120.3(3) . .
C7 C5 C4 130.8(3) . .
N2 C5 C4 108.8(3) . .
C4 C6 H6A 109.5 . .
C4 C6 H6B 109.5 . .
H6A C6 H6B 109.5 . .
C4 C6 H6C 109.5 . .
H6A C6 H6C 109.5 . .
H6B C6 H6C 109.5 . .
N1 C7 C5 126.2(3) . .
N1 C7 H7 116.9 . .
C5 C7 H7 116.9 . .
C3 C8 S1' 124.4(3) . .
C3 C8 C11 124.4(3) . .
C3 C8 C11' 123.6(3) . .
C11 C8 C11' 112.0(2) . .
C3 C8 S1 123.6(3) . .
S1' C8 S1 112.0(2) . .
C10 C9 S1' 116.1(4) . .
C10 C9 C11 116.1(4) . .
C10 C9 H9 121.9 . .
S1' C9 H9 121.9 . .
C9 C10 S1 116.9(4) . .
C9 C10 C11' 116.9(4) . .
C9 C10 H10 121.6 . .
S1 C10 H10 121.6 . .
C9 C11 C8 97.8(2) . .
C9 C11 H11 131.1 . .
C8 C11 H11 131.1 . .
C10 C11' C8 97.2(2) . .
C10 C11' H11' 131.4 . .
C8 C11' H11' 131.4 . .
C7 N1 N1 118.2(4) . 3_656
C7 N1 B1 117.8(3) . 3_656
N1 N1 B1 123.9(4) 3_656 3_656
C2 N2 C5 108.4(3) . .
C2 N2 B1 128.4(3) . .
C5 N2 B1 123.2(3) . .
C10 S1 C8 97.2(2) . .
C9 S1' C8 97.8(2) . .

loop_
_geom_bond_atom_site_label_1
_geom_bond_atom_site_label_2
_geom_bond_distance
_geom_bond_site_symmetry_2
B1 F2 1.381(5) .
B1 F1 1.392(4) .
B1 N2 1.515(5) .
B1 N1 1.607(5) 3_656
C1 C2 1.486(5) .
C1 H1A 0.9600 .
C1 H1B 0.9600 .
C1 H1C 0.9600 .
C2 N2 1.347(5) .
C2 C3 1.432(5) .
C3 C4 1.406(5) .
C3 C8 1.459(5) .
C4 C5 1.411(5) .
C4 C6 1.498(5) .
C5 C7 1.378(5) .
C5 N2 1.398(4) .
C6 H6A 0.9600 .
C6 H6B 0.9600 .
C6 H6C 0.9600 .
C7 N1 1.320(5) .
C7 H7 0.9300 .
C8 S1' 1.637(4) .
C8 C11 1.637(4) .
C8 C11' 1.645(4) .
C8 S1 1.645(4) .
C9 C10 1.339(7) .
C9 S1' 1.549(5) .
C9 C11 1.549(5) .
C9 H9 0.9300 .
C10 S1 1.550(5) .
C10 C11' 1.550(5) .
C10 H10 0.9300 .
C11 H11 0.9300 .
C11' H11' 0.9300 .
N1 N1 1.398(5) 3_656
N1 B1 1.607(5) 3_656

loop_
_geom_torsion_atom_site_label_1
_geom_torsion_atom_site_label_2
_geom_torsion_atom_site_label_3
_geom_torsion_atom_site_label_4
_geom_torsion
_geom_torsion_site_symmetry_1
_geom_torsion_site_symmetry_4
N2 C2 C3 C4 -1.1(4) . .
C1 C2 C3 C4 -179.5(4) . .
N2 C2 C3 C8 179.4(3) . .
C1 C2 C3 C8 0.9(6) . .
C2 C3 C4 C5 0.5(4) . .
C8 C3 C4 C5 -180.0(3) . .
C2 C3 C4 C6 177.0(3) . .
C8 C3 C4 C6 -3.5(6) . .
C3 C4 C5 C7 176.5(4) . .
C6 C4 C5 C7 -0.2(6) . .
C3 C4 C5 N2 0.2(4) . .
C6 C4 C5 N2 -176.4(3) . .
N2 C5 C7 N1 1.1(6) . .
C4 C5 C7 N1 -174.8(4) . .
C4 C3 C8 S1' 153.1(3) . .
C2 C3 C8 S1' -27.5(5) . .
C4 C3 C8 C11 153.1(3) . .
C2 C3 C8 C11 -27.5(5) . .
C4 C3 C8 C11' -27.2(5) . .
C2 C3 C8 C11' 152.2(3) . .
C4 C3 C8 S1 -27.2(5) . .
C2 C3 C8 S1 152.2(3) . .
S1' C9 C10 S1 0.1(5) . .
C11 C9 C10 C11' 0.1(5) . .
C10 C9 C11 C8 1.1(4) . .
C3 C8 C11 C9 177.8(3) . .
C11' C8 C11 C9 -1.9(3) . .
C9 C10 C11' C8 -1.3(4) . .
C3 C8 C11' C10 -177.7(3) . .
C11 C8 C11' C10 2.0(3) . .
C5 C7 N1 N1 -0.9(6) . 3_656
C5 C7 N1 B1 175.6(3) . 3_656
C3 C2 N2 C5 1.2(4) . .
C1 C2 N2 C5 179.8(3) . .
C3 C2 N2 B1 -180.0(3) . .
C1 C2 N2 B1 -1.4(6) . .
C7 C5 N2 C2 -177.6(3) . .
C4 C5 N2 C2 -0.9(4) . .
C7 C5 N2 B1 3.5(5) . .
C4 C5 N2 B1 -179.8(3) . .
F2 B1 N2 C2 56.4(5) . .
F1 B1 N2 C2 -67.2(5) . .
N1 B1 N2 C2 174.6(3) 3_656 .
F2 B1 N2 C5 -124.9(3) . .
F1 B1 N2 C5 111.5(4) . .
N1 B1 N2 C5 -6.8(5) 3_656 .
C9 C10 S1 C8 -1.3(4) . .
C3 C8 S1 C10 -177.7(3) . .
S1' C8 S1 C10 2.0(3) . .
C10 C9 S1' C8 1.1(4) . .
C3 C8 S1' C9 177.8(3) . .
S1 C8 S1' C9 -1.9(3) . .
